data_1570322
loop_
_publ_author_name
'Peddi, Balakrishna'
'Khan, Souvik'
'Gonnade, Rajesh G.'
'Yildiz, Cem B.'
'Majumdar, Moumita'

_publ_section_title
;
 Intramolecular donor-stabilized tetra-coordinated germanium(iv)
 di-cations and their Lewis acidic properties.
;
_journal_issue 47
_journal_name_full 'Chemical science'
_journal_page_first 13755
_journal_page_last 13764
_journal_paper_doi 10.1039/d3sc03717g
_journal_volume 14
_journal_year 2023
_chemical_formula_moiety 'C56 H44 Ge O2 P2, 2(C F3 O3 S)'
_chemical_formula_sum 'C58.01 H44 F6.03 Ge O8.03 P2 S2.01'
_chemical_formula_weight 1183.29
_space_group_crystal_system triclinic
_space_group_IT_number 2
_space_group_name_Hall '-P 1'
_space_group_name_H-M_alt 'P -1'
_atom_sites_solution_hydrogens geom
_audit_creation_method SHELXL-2018/3
_audit_update_record
;
2023-04-15 deposited with the CCDC.	2023-11-16 downloaded from the CCDC.
;
_cell_angle_alpha 105.270(13)
_cell_angle_beta 93.870(14)
_cell_angle_gamma 100.521(14)
_cell_formula_units_Z 2
_cell_length_a 9.896(5)
_cell_length_b 15.315(8)
_cell_length_c 17.580(8)
_cell_measurement_reflns_used 2115
_cell_measurement_temperature 100(2)
_cell_measurement_theta_max 2.28
_cell_measurement_theta_min 19.36
_cell_volume 2508(2)
_computing_structure_refinement 'SHELXL-2018/3 (Sheldrick, 2018)'
_computing_structure_solution 'SHELXT 2014/5 (Sheldrick, 2014)'
_diffrn_ambient_temperature 100(2)
_diffrn_measured_fraction_theta_full 0.981
_diffrn_measured_fraction_theta_max 0.981
_diffrn_measurement_device_type 'Bruker APEX-II CCD'
_diffrn_measurement_method '\f and \w scans'
_diffrn_radiation_type MoK\a
_diffrn_radiation_wavelength 0.71073
_diffrn_reflns_av_R_equivalents 0.1357
_diffrn_reflns_av_unetI/netI 0.1683
_diffrn_reflns_Laue_measured_fraction_full 0.981
_diffrn_reflns_Laue_measured_fraction_max 0.981
_diffrn_reflns_limit_h_max 11
_diffrn_reflns_limit_h_min -11
_diffrn_reflns_limit_k_max 18
_diffrn_reflns_limit_k_min -18
_diffrn_reflns_limit_l_max 20
_diffrn_reflns_limit_l_min -20
_diffrn_reflns_number 28610
_diffrn_reflns_point_group_measured_fraction_full 0.981
_diffrn_reflns_point_group_measured_fraction_max 0.981
_diffrn_reflns_theta_full 25.242
_diffrn_reflns_theta_max 25.243
_diffrn_reflns_theta_min 1.409
_exptl_absorpt_coefficient_mu 0.840
_exptl_absorpt_correction_T_max 0.7452
_exptl_absorpt_correction_T_min 0.4970
_exptl_absorpt_correction_type multi-scan
_exptl_absorpt_process_details 'SADABS-2016/2 (Bruker,2016/2)'
_exptl_crystal_colour colorless
_exptl_crystal_density_diffrn 1.567
_exptl_crystal_description block
_exptl_crystal_F_000 1210
_exptl_crystal_size_max 0.130
_exptl_crystal_size_mid 0.110
_exptl_crystal_size_min 0.080
_refine_diff_density_max 2.090
_refine_diff_density_min -1.189
_refine_diff_density_rms 0.166
_refine_ls_extinction_method none
_refine_ls_goodness_of_fit_ref 1.041
_refine_ls_hydrogen_treatment constr
_refine_ls_matrix_type full
_refine_ls_number_parameters 768
_refine_ls_number_reflns 8911
_refine_ls_number_restraints 654
_refine_ls_restrained_S_all 1.086
_refine_ls_R_factor_all 0.1962
_refine_ls_R_factor_gt 0.1035
_refine_ls_shift/su_max 0.000
_refine_ls_shift/su_mean 0.000
_refine_ls_structure_factor_coef Fsqd
_refine_ls_weighting_details 'w=1/[\s^2^(Fo^2^)+(0.1702P)^2^+5.8403P] where P=(Fo^2^+2Fc^2^)/3'
_refine_ls_weighting_scheme calc
_refine_ls_wR_factor_gt 0.2554
_refine_ls_wR_factor_ref 0.3296
_reflns_Friedel_coverage 0.000
_reflns_number_gt 4488
_reflns_number_total 8911
_reflns_threshold_expression 'I > 2\s(I)'
_cod_data_source_file d3sc03717g2.cif
_cod_data_source_block mo_ba_xcrystal_0m_a
_cod_depositor_comments 'Adding full bibliography for 1570312--1570327.cif.'
_cod_database_code 1570322
_shelx_shelxl_version_number 2018/3
_shelx_space_group_comment
;
The symmetry employed for this shelxl refinement is uniquely defined
by the following loop, which should always be used as a source of
symmetry information in preference to the above space-group names.
They are only intended as comments.
;
_shelx_estimated_absorpt_t_min 0.899
_shelx_estimated_absorpt_t_max 0.936

loop_
_space_group_symop_operation_xyz
'x, y, z'
'-x, -y, -z'

loop_
_atom_site_label
_atom_site_type_symbol
_atom_site_fract_x
_atom_site_fract_y
_atom_site_fract_z
_atom_site_U_iso_or_equiv
_atom_site_adp_type
_atom_site_occupancy
_atom_site_site_symmetry_order
_atom_site_calc_flag
_atom_site_refinement_flags_posn
_atom_site_refinement_flags_adp
_atom_site_refinement_flags_occupancy
_atom_site_disorder_assembly
_atom_site_disorder_group
Ge1 Ge 0.62794(10) 0.78884(7) 0.34129(6) 0.0312(3) Uani 1 1 d . . . . .
P1 P 0.5368(2) 0.74464(18) 0.13360(14) 0.0300(6) Uani 1 1 d . . . . .
P2 P 0.5904(3) 0.61115(18) 0.38687(15) 0.0325(6) Uani 1 1 d . . . . .
O1 O 0.7224(6) 0.8039(5) 0.2637(4) 0.0346(16) Uani 1 1 d . . . . .
O2 O 0.6135(7) 0.6612(5) 0.3208(4) 0.0412(18) Uani 1 1 d . . . . .
C1 C 0.4386(9) 0.7995(6) 0.3269(5) 0.030(2) Uani 1 1 d . . . . .
C2 C 0.7367(9) 0.8320(7) 0.4439(6) 0.034(2) Uani 1 1 d . . . . .
C3 C 0.6702(10) 0.8400(7) 0.2041(5) 0.033(2) Uani 1 1 d . . . . .
H3 H 0.620924 0.889030 0.230676 0.039 Uiso 1 1 calc R U . . .
C4 C 0.3884(10) 0.8263(6) 0.3992(6) 0.031(2) Uani 1 1 d . . . . .
H4 H 0.453721 0.854914 0.445200 0.037 Uiso 1 1 calc R U . . .
C5 C 0.2466(9) 0.8139(7) 0.4090(6) 0.034(2) Uani 1 1 d . . . . .
H5 H 0.215760 0.836665 0.459025 0.041 Uiso 1 1 calc R U . . .
C6 C 0.1554(9) 0.7671(7) 0.3421(6) 0.035(2) Uani 1 1 d . . . . .
C7 C 0.0964(9) 0.6871(7) 0.2080(6) 0.039(3) Uani 1 1 d . . . . .
C8 C 0.1261(10) 0.6590(7) 0.1324(6) 0.040(3) Uani 1 1 d . . . . .
H8 H 0.054756 0.624278 0.090912 0.048 Uiso 1 1 calc R U . . .
C9 C 0.2610(10) 0.6809(7) 0.1158(6) 0.038(2) Uani 1 1 d . . . . .
H9 H 0.278294 0.663073 0.061947 0.045 Uiso 1 1 calc R U . . .
C10 C 0.3732(9) 0.7279(7) 0.1738(5) 0.031(2) Uani 1 1 d . . . . .
C11 C 0.3470(9) 0.7589(6) 0.2554(6) 0.031(2) Uani 1 1 d . . . . .
C12 C 0.2065(9) 0.7406(7) 0.2681(6) 0.032(2) Uani 1 1 d . . . . .
C13 C -0.0005(11) 0.7350(8) 0.3317(6) 0.048(3) Uani 1 1 d . . . . .
H13A H -0.047169 0.787861 0.336630 0.058 Uiso 1 1 calc R U . . .
H13B H -0.030233 0.702420 0.371358 0.058 Uiso 1 1 calc R U . . .
C14 C -0.0327(10) 0.6676(8) 0.2454(6) 0.044(3) Uani 1 1 d . . . . .
H14A H -0.054055 0.602350 0.246698 0.053 Uiso 1 1 calc R U . . .
H14B H -0.112358 0.680004 0.215686 0.053 Uiso 1 1 calc R U . . .
C15 C 0.7924(10) 0.9255(7) 0.4729(6) 0.040(3) Uani 1 1 d . . . . .
H15 H 0.772275 0.965968 0.442961 0.048 Uiso 1 1 calc R U . . .
C16 C 0.8789(12) 0.9626(7) 0.5464(6) 0.049(3) Uani 1 1 d . . . . .
H16 H 0.912610 1.027549 0.565937 0.059 Uiso 1 1 calc R U . . .
C17 C 0.9138(10) 0.9070(7) 0.5885(6) 0.040(3) Uani 1 1 d . . . . .
C18 C 0.9018(10) 0.7617(8) 0.6107(6) 0.043(3) Uani 1 1 d . . . . .
C19 C 0.8517(10) 0.6673(7) 0.5910(6) 0.040(3) Uani 1 1 d . . . . .
H19 H 0.879445 0.631851 0.623886 0.048 Uiso 1 1 calc R U . . .
C20 C 0.7583(9) 0.6242(7) 0.5208(6) 0.033(2) Uani 1 1 d . . . . .
H20 H 0.724164 0.559285 0.507752 0.039 Uiso 1 1 calc R U . . .
C21 C 0.7148(9) 0.6712(7) 0.4709(6) 0.033(2) Uani 1 1 d . . . . .
C22 C 0.7655(9) 0.7699(6) 0.4874(5) 0.029(2) Uani 1 1 d . . . . .
C23 C 0.8583(10) 0.8111(7) 0.5585(5) 0.033(2) Uani 1 1 d . . . . .
C24 C 1.0021(12) 0.9242(8) 0.6651(6) 0.050(3) Uani 1 1 d . . . . .
H24A H 0.966856 0.965974 0.708739 0.060 Uiso 1 1 calc R U . . .
H24B H 1.098791 0.952763 0.661517 0.060 Uiso 1 1 calc R U . . .
C25 C 0.9948(12) 0.8282(8) 0.6798(7) 0.053(3) Uani 1 1 d . . . . .
H25A H 1.087875 0.813238 0.682515 0.064 Uiso 1 1 calc R U . . .
H25B H 0.956277 0.826665 0.730127 0.064 Uiso 1 1 calc R U . . .
C26 C 0.5909(10) 0.6355(7) 0.1135(6) 0.036(2) Uani 1 1 d . . . . .
C27 C 0.7118(9) 0.6237(8) 0.0760(6) 0.039(3) Uani 1 1 d . . . . .
H27 H 0.763146 0.672449 0.059065 0.047 Uiso 1 1 calc R U . . .
C28 C 0.7541(11) 0.5391(8) 0.0643(6) 0.047(3) Uani 1 1 d . . . . .
H28 H 0.832999 0.529758 0.037823 0.057 Uiso 1 1 calc R U . . .
C29 C 0.6819(12) 0.4692(8) 0.0910(7) 0.050(3) Uani 1 1 d . . . . .
H29 H 0.713647 0.413171 0.084954 0.060 Uiso 1 1 calc R U . . .
C30 C 0.5630(13) 0.4808(8) 0.1268(7) 0.052(3) Uani 1 1 d . . . . .
H30 H 0.511962 0.431834 0.143615 0.062 Uiso 1 1 calc R U . . .
C31 C 0.5184(12) 0.5638(7) 0.1380(6) 0.045(3) Uani 1 1 d . . . . .
H31 H 0.437210 0.571287 0.162831 0.054 Uiso 1 1 calc R U . . .
C32 C 0.5082(10) 0.7830(7) 0.0451(6) 0.035(2) Uani 1 1 d . . . . .
C33 C 0.4292(11) 0.8500(8) 0.0481(7) 0.049(3) Uani 1 1 d . . . . .
H33 H 0.386087 0.871774 0.094064 0.059 Uiso 1 1 calc R U . . .
C34 C 0.4140(12) 0.8842(9) -0.0161(7) 0.055(3) Uani 1 1 d . . . . .
H34 H 0.359714 0.929611 -0.014960 0.066 Uiso 1 1 calc R U . . .
C35 C 0.4789(13) 0.8520(9) -0.0830(7) 0.054(3) Uani 1 1 d . . . . .
H35 H 0.469835 0.875847 -0.127441 0.065 Uiso 1 1 calc R U . . .
C36 C 0.5550(13) 0.7866(9) -0.0842(7) 0.058(3) Uani 1 1 d . . . . .
H36 H 0.598301 0.764502 -0.130027 0.070 Uiso 1 1 calc R U . . .
C37 C 0.5708(10) 0.7516(8) -0.0205(6) 0.041(3) Uani 1 1 d . . . . .
H37 H 0.624739 0.705901 -0.022203 0.049 Uiso 1 1 calc R U . . .
C38 C 0.4192(10) 0.6076(6) 0.4135(6) 0.034(2) Uani 1 1 d . . . . .
C39 C 0.3057(10) 0.5660(7) 0.3559(6) 0.037(2) Uani 1 1 d . . . . .
H39 H 0.319086 0.541083 0.302138 0.044 Uiso 1 1 calc R U . . .
C40 C 0.1755(11) 0.5615(8) 0.3771(7) 0.045(3) Uani 1 1 d . . . . .
H40 H 0.098572 0.532059 0.337645 0.054 Uiso 1 1 calc R U . . .
C41 C 0.1523(11) 0.5983(8) 0.4542(7) 0.048(3) Uani 1 1 d . . . . .
H41 H 0.060300 0.593676 0.467443 0.058 Uiso 1 1 calc R U . . .
C42 C 0.2622(11) 0.6417(8) 0.5118(6) 0.043(3) Uani 1 1 d . . . . .
H42 H 0.247116 0.668271 0.565009 0.052 Uiso 1 1 calc R U . . .
C43 C 0.3958(11) 0.6461(7) 0.4912(6) 0.038(2) Uani 1 1 d . . . . .
H43 H 0.472364 0.675982 0.530804 0.045 Uiso 1 1 calc R U . . .
C44 C 0.6198(10) 0.4972(6) 0.3457(5) 0.033(2) Uani 1 1 d . . . . .
C45 C 0.7449(10) 0.4885(8) 0.3217(6) 0.045(3) Uani 1 1 d . . . . .
H45 H 0.816148 0.541984 0.329525 0.054 Uiso 1 1 calc R U . . .
C46 C 0.7694(13) 0.4010(9) 0.2854(7) 0.054(3) Uani 1 1 d . . . . .
H46 H 0.857805 0.394821 0.269420 0.065 Uiso 1 1 calc R U . . .
C47 C 0.6694(12) 0.3264(9) 0.2732(7) 0.051(3) Uani 1 1 d . . . . .
H47 H 0.686718 0.267537 0.247147 0.061 Uiso 1 1 calc R U . . .
C48 C 0.5418(12) 0.3322(8) 0.2971(7) 0.051(3) Uani 1 1 d . . . . .
H48 H 0.472542 0.277618 0.288640 0.061 Uiso 1 1 calc R U . . .
C49 C 0.5132(11) 0.4184(7) 0.3341(6) 0.045(3) Uani 1 1 d . . . . .
H49 H 0.425056 0.423681 0.350905 0.054 Uiso 1 1 calc R U . . .
C50 C 0.7850(10) 0.8853(7) 0.1673(6) 0.035(2) Uani 1 1 d . . . . .
C51 C 0.7788(12) 0.9653(7) 0.1457(6) 0.045(3) Uani 1 1 d . . . . .
H51 H 0.694659 0.986836 0.147290 0.054 Uiso 1 1 calc R U . . .
C52 C 0.8891(12) 1.0138(8) 0.1222(7) 0.050(3) Uani 1 1 d . . . . .
H52 H 0.881617 1.069358 0.109422 0.060 Uiso 1 1 calc R U . . .
C53 C 1.0123(14) 0.9834(9) 0.1168(7) 0.058(3) Uani 1 1 d . . . . .
C54 C 1.0195(11) 0.9005(8) 0.1352(7) 0.050(3) Uani 1 1 d . . . . .
H54 H 1.101812 0.876873 0.129940 0.060 Uiso 1 1 calc R U . . .
C55 C 0.9076(10) 0.8530(7) 0.1609(6) 0.045(3) Uani 1 1 d . . . . .
H55 H 0.914374 0.797739 0.174432 0.054 Uiso 1 1 calc R U . . .
C56 C 1.1424(13) 1.0363(10) 0.0946(8) 0.073(4) Uani 1 1 d . . . . .
H56A H 1.184440 0.993130 0.056629 0.109 Uiso 1 1 calc R U . . .
H56B H 1.208504 1.066711 0.142457 0.109 Uiso 1 1 calc R U . . .
H56C H 1.118153 1.083051 0.070430 0.109 Uiso 1 1 calc R U . . .
C1_1 C 0.9709(18) 0.7083(12) 0.8879(11) 0.075(5) Uani 0.506(4) 1 d D U P A 1
F1_1 F 0.920(3) 0.7616(15) 0.9472(13) 0.113(7) Uani 0.506(4) 1 d D U P A 1
F2_1 F 1.1092(16) 0.7283(14) 0.9002(13) 0.099(6) Uani 0.506(4) 1 d D U P A 1
F3_1 F 0.933(2) 0.7339(14) 0.8249(11) 0.125(6) Uani 0.506(4) 1 d D U P A 1
S1_1 S 0.9114(5) 0.5896(4) 0.8755(3) 0.0399(14) Uani 0.506(4) 1 d D U P A 1
O1_1 O 0.7658(13) 0.5724(18) 0.8663(15) 0.086(7) Uani 0.506(4) 1 d D U P A 1
O2_1 O 0.9760(16) 0.5764(11) 0.9452(8) 0.062(4) Uani 0.506(4) 1 d D U P A 1
O3_1 O 0.9643(17) 0.5445(10) 0.8068(8) 0.060(4) Uani 0.506(4) 1 d D U P A 1
C1_2 C 0.0026(19) 0.3052(12) 0.0936(11) 0.086(6) Uani 0.506(4) 1 d D U P A 2
F1_2 F -0.039(2) 0.3642(15) 0.0594(13) 0.138(7) Uani 0.506(4) 1 d D U P A 2
F2_2 F -0.0884(19) 0.2587(15) 0.1285(13) 0.102(7) Uani 0.506(4) 1 d D U P A 2
F3_2 F 0.038(3) 0.2422(16) 0.0353(12) 0.122(8) Uani 0.506(4) 1 d D U P A 2
S1_2 S 0.1419(7) 0.3666(5) 0.1676(4) 0.074(2) Uani 0.506(4) 1 d D U P A 2
O1_2 O 0.243(2) 0.4030(18) 0.1252(16) 0.100(8) Uani 0.506(4) 1 d D U P A 2
O2_2 O 0.081(2) 0.4305(15) 0.2203(13) 0.113(8) Uani 0.506(4) 1 d D U P A 2
O3_2 O 0.174(2) 0.2921(13) 0.1950(13) 0.104(6) Uani 0.506(4) 1 d D U P A 2
C1_3 C 0.5979(14) 0.9607(9) 0.7054(8) 0.090(4) Uani 1 1 d D U . B 1
F1_3 F 0.6611(9) 0.8922(6) 0.7105(7) 0.115(3) Uani 1 1 d D U . B 1
F2_3 F 0.6022(12) 1.0195(8) 0.7794(7) 0.152(4) Uani 1 1 d D U . B 1
F3_3 F 0.6776(9) 1.0153(7) 0.6781(7) 0.122(3) Uani 1 1 d D U . B 1
S1_3 S 0.4203(3) 0.9214(2) 0.6659(2) 0.0613(9) Uani 1 1 d D U . B 1
O1_3 O 0.4325(16) 0.8554(9) 0.5933(7) 0.158(5) Uani 1 1 d D U . B 1
O2_3 O 0.3736(12) 0.8865(9) 0.7274(7) 0.121(4) Uani 1 1 d D U . B 1
O3_3 O 0.3725(7) 1.0008(5) 0.6559(4) 0.052(2) Uani 1 1 d D U . B 1

loop_
_atom_site_aniso_label
_atom_site_aniso_U_11
_atom_site_aniso_U_22
_atom_site_aniso_U_33
_atom_site_aniso_U_23
_atom_site_aniso_U_13
_atom_site_aniso_U_12
Ge1 0.0304(6) 0.0323(6) 0.0251(6) 0.0006(5) -0.0013(4) 0.0045(4)
P1 0.0287(13) 0.0325(14) 0.0231(14) 0.0006(11) 0.0012(10) 0.0031(11)
P2 0.0345(14) 0.0317(14) 0.0246(14) 0.0015(11) 0.0005(10) 0.0009(11)
O1 0.032(3) 0.043(4) 0.026(4) 0.005(3) 0.003(3) 0.009(3)
O2 0.041(4) 0.035(4) 0.040(4) 0.009(3) -0.011(3) -0.002(3)
C1 0.028(5) 0.031(5) 0.022(5) 0.000(4) -0.004(4) -0.002(4)
C2 0.035(5) 0.033(6) 0.026(5) -0.003(4) 0.005(4) 0.008(4)
C3 0.038(5) 0.033(6) 0.018(5) -0.004(4) 0.004(4) 0.000(4)
C4 0.039(5) 0.025(5) 0.027(5) 0.002(4) 0.006(4) 0.014(4)
C5 0.037(5) 0.032(5) 0.027(6) -0.005(4) 0.011(4) 0.010(4)
C6 0.034(5) 0.032(6) 0.038(6) 0.004(5) 0.012(4) 0.012(4)
C7 0.018(5) 0.041(6) 0.050(7) 0.004(5) -0.001(4) 0.001(4)
C8 0.039(6) 0.041(6) 0.029(6) -0.003(5) -0.006(4) 0.002(5)
C9 0.038(6) 0.042(6) 0.023(5) -0.001(5) 0.003(4) -0.003(5)
C10 0.031(5) 0.037(6) 0.026(5) 0.010(5) 0.003(4) 0.010(4)
C11 0.019(4) 0.027(5) 0.041(6) 0.003(4) 0.000(4) 0.003(4)
C12 0.037(5) 0.033(5) 0.029(6) 0.006(5) 0.005(4) 0.013(4)
C13 0.053(7) 0.049(7) 0.033(6) 0.000(5) 0.004(5) 0.007(5)
C14 0.034(6) 0.053(7) 0.039(6) 0.005(5) 0.000(5) 0.007(5)
C15 0.039(6) 0.034(6) 0.036(6) 0.004(5) -0.011(5) -0.003(5)
C16 0.067(8) 0.026(6) 0.039(7) -0.002(5) -0.011(6) -0.009(5)
C17 0.040(6) 0.037(6) 0.031(6) 0.000(5) -0.009(4) -0.008(5)
C18 0.039(6) 0.051(7) 0.035(6) 0.014(5) -0.007(5) 0.004(5)
C19 0.050(6) 0.038(6) 0.028(6) 0.011(5) -0.005(5) 0.004(5)
C20 0.038(5) 0.025(5) 0.033(6) 0.005(5) 0.001(4) 0.004(4)
C21 0.030(5) 0.037(6) 0.029(6) 0.006(5) 0.004(4) 0.002(4)
C22 0.037(5) 0.027(5) 0.018(5) 0.001(4) 0.002(4) 0.001(4)
C23 0.041(5) 0.034(6) 0.020(5) 0.004(4) -0.004(4) 0.004(4)
C24 0.064(7) 0.043(7) 0.029(6) 0.000(5) -0.011(5) -0.003(6)
C25 0.053(7) 0.053(7) 0.043(7) 0.014(6) -0.024(5) -0.005(6)
C26 0.039(6) 0.036(6) 0.023(5) -0.006(5) -0.006(4) 0.006(5)
C27 0.023(5) 0.047(7) 0.035(6) -0.001(5) -0.001(4) -0.007(4)
C28 0.041(6) 0.050(7) 0.038(7) -0.012(6) 0.003(5) 0.010(5)
C29 0.059(7) 0.037(6) 0.041(7) -0.012(5) 0.005(6) 0.010(6)
C30 0.075(8) 0.032(6) 0.042(7) 0.002(5) -0.002(6) 0.013(6)
C31 0.057(7) 0.032(6) 0.040(7) 0.002(5) 0.009(5) 0.008(5)
C32 0.034(5) 0.039(6) 0.024(5) 0.004(5) 0.000(4) -0.006(5)
C33 0.053(7) 0.037(6) 0.051(7) 0.007(6) -0.002(5) 0.005(5)
C34 0.062(8) 0.057(8) 0.051(8) 0.027(7) -0.001(6) 0.009(6)
C35 0.072(8) 0.048(7) 0.041(7) 0.021(6) -0.004(6) -0.005(6)
C36 0.072(8) 0.059(8) 0.031(7) 0.008(6) -0.002(6) -0.007(7)
C37 0.040(6) 0.043(6) 0.032(6) 0.004(5) 0.005(5) 0.002(5)
C38 0.043(6) 0.022(5) 0.032(6) 0.003(4) 0.004(4) 0.002(4)
C39 0.047(6) 0.025(5) 0.033(6) 0.000(5) 0.002(5) 0.006(4)
C40 0.046(6) 0.043(7) 0.045(7) 0.014(6) -0.003(5) 0.004(5)
C41 0.042(6) 0.048(7) 0.063(8) 0.021(6) 0.018(6) 0.017(5)
C42 0.053(7) 0.050(7) 0.035(6) 0.019(5) 0.024(5) 0.015(5)
C43 0.050(6) 0.040(6) 0.025(6) 0.012(5) 0.007(5) 0.009(5)
C44 0.044(6) 0.025(5) 0.022(5) -0.002(4) 0.000(4) 0.000(4)
C45 0.037(6) 0.047(7) 0.045(7) 0.000(6) 0.013(5) 0.010(5)
C46 0.057(7) 0.063(8) 0.038(7) 0.005(6) 0.012(5) 0.013(6)
C47 0.057(7) 0.051(8) 0.041(7) 0.003(6) 0.001(6) 0.018(6)
C48 0.060(7) 0.042(7) 0.041(7) 0.004(6) -0.001(6) 0.000(6)
C49 0.044(6) 0.038(6) 0.043(7) -0.002(5) 0.008(5) 0.003(5)
C50 0.040(6) 0.034(6) 0.025(5) -0.003(5) -0.001(4) 0.007(5)
C51 0.051(7) 0.039(6) 0.041(7) 0.013(5) -0.008(5) 0.003(5)
C52 0.061(8) 0.037(6) 0.043(7) 0.012(6) -0.005(6) -0.005(6)
C53 0.075(9) 0.047(7) 0.040(7) 0.012(6) 0.001(6) -0.014(7)
C54 0.040(6) 0.058(8) 0.048(7) 0.011(6) 0.009(5) 0.008(5)
C55 0.044(6) 0.034(6) 0.044(7) -0.005(5) 0.006(5) -0.002(5)
C56 0.063(8) 0.077(10) 0.075(10) 0.031(8) 0.015(7) -0.011(7)
C1_1 0.078(6) 0.070(6) 0.075(6) 0.016(4) 0.014(4) 0.016(4)
F1_1 0.127(11) 0.096(9) 0.107(9) -0.002(7) 0.021(8) 0.040(8)
F2_1 0.085(7) 0.089(9) 0.100(10) 0.014(8) 0.005(6) -0.019(6)
F3_1 0.154(10) 0.110(10) 0.122(8) 0.054(8) 0.003(7) 0.031(8)
S1_1 0.037(3) 0.043(3) 0.034(3) 0.007(2) 0.005(2) 0.000(2)
O1_1 0.066(8) 0.094(11) 0.092(11) 0.024(8) 0.012(6) 0.004(7)
O2_1 0.076(8) 0.057(8) 0.052(7) 0.016(6) 0.003(6) 0.014(7)
O3_1 0.072(8) 0.045(7) 0.056(7) 0.008(6) 0.004(6) 0.009(6)
C1_2 0.085(7) 0.087(7) 0.085(7) 0.021(4) 0.012(4) 0.021(4)
F1_2 0.146(11) 0.142(10) 0.137(10) 0.058(8) -0.011(7) 0.043(8)
F2_2 0.102(9) 0.088(10) 0.098(10) 0.017(7) 0.011(7) -0.008(7)
F3_2 0.121(11) 0.126(10) 0.099(9) -0.007(7) 0.010(8) 0.035(8)
S1_2 0.073(4) 0.074(4) 0.066(4) 0.006(3) 0.021(3) 0.006(3)
O1_2 0.088(10) 0.102(12) 0.105(11) 0.023(8) 0.028(8) 0.011(7)
O2_2 0.096(10) 0.119(10) 0.110(10) -0.001(8) 0.026(8) 0.026(8)
O3_2 0.103(10) 0.112(10) 0.102(10) 0.044(8) 0.004(7) 0.019(8)
C1_3 0.090(5) 0.086(5) 0.101(5) 0.027(4) 0.013(4) 0.034(4)
F1_3 0.096(5) 0.090(5) 0.177(8) 0.053(5) 0.024(5) 0.037(4)
F2_3 0.147(7) 0.144(7) 0.135(6) -0.017(5) -0.037(5) 0.058(6)
F3_3 0.090(5) 0.099(6) 0.194(8) 0.065(6) 0.015(5) 0.026(5)
S1_3 0.076(2) 0.0446(17) 0.056(2) 0.0087(15) -0.0113(16) 0.0073(15)
O1_3 0.213(9) 0.128(8) 0.115(7) -0.016(6) -0.025(7) 0.077(7)
O2_3 0.119(7) 0.133(8) 0.153(8) 0.090(7) 0.038(6) 0.050(6)
O3_3 0.056(4) 0.044(4) 0.051(4) 0.012(3) -0.011(3) 0.006(3)

loop_
_atom_type_symbol
_atom_type_description
_atom_type_scat_dispersion_real
_atom_type_scat_dispersion_imag
_atom_type_scat_source
C C 0.0033 0.0016 'International Tables Vol C Tables 4.2.6.8 and 6.1.1.4'
H H 0.0000 0.0000 'International Tables Vol C Tables 4.2.6.8 and 6.1.1.4'
F F 0.0171 0.0103 'International Tables Vol C Tables 4.2.6.8 and 6.1.1.4'
Ge Ge 0.1547 1.8001 'International Tables Vol C Tables 4.2.6.8 and 6.1.1.4'
O O 0.0106 0.0060 'International Tables Vol C Tables 4.2.6.8 and 6.1.1.4'
P P 0.1023 0.0942 'International Tables Vol C Tables 4.2.6.8 and 6.1.1.4'
S S 0.1246 0.1234 'International Tables Vol C Tables 4.2.6.8 and 6.1.1.4'

loop_
_geom_angle_atom_site_label_1
_geom_angle_atom_site_label_2
_geom_angle_atom_site_label_3
_geom_angle
_geom_angle_site_symmetry_1
_geom_angle_site_symmetry_3
_geom_angle_publ_flag
O1 Ge1 O2 97.5(3) . . ?
O1 Ge1 C1 114.8(3) . . ?
O2 Ge1 C1 102.7(3) . . ?
O1 Ge1 C2 113.7(3) . . ?
O2 Ge1 C2 100.6(4) . . ?
C1 Ge1 C2 122.1(4) . . ?
C26 P1 C10 106.6(5) . . ?
C26 P1 C32 113.5(5) . . ?
C10 P1 C32 107.6(4) . . ?
C26 P1 C3 111.5(4) . . ?
C10 P1 C3 111.7(4) . . ?
C32 P1 C3 105.9(4) . . ?
O2 P2 C21 108.6(4) . . ?
O2 P2 C38 110.8(4) . . ?
C21 P2 C38 110.5(5) . . ?
O2 P2 C44 105.6(4) . . ?
C21 P2 C44 109.9(5) . . ?
C38 P2 C44 111.3(4) . . ?
C3 O1 Ge1 121.2(6) . . ?
P2 O2 Ge1 122.0(4) . . ?
C4 C1 C11 121.0(8) . . ?
C4 C1 Ge1 111.2(6) . . ?
C11 C1 Ge1 125.1(7) . . ?
C15 C2 C22 120.4(9) . . ?
C15 C2 Ge1 117.8(8) . . ?
C22 C2 Ge1 121.7(7) . . ?
O1 C3 C50 111.3(8) . . ?
O1 C3 P1 107.7(6) . . ?
C50 C3 P1 115.8(6) . . ?
O1 C3 H3 107.2 . . ?
C50 C3 H3 107.2 . . ?
P1 C3 H3 107.2 . . ?
C1 C4 C5 124.2(9) . . ?
C1 C4 H4 117.9 . . ?
C5 C4 H4 117.9 . . ?
C6 C5 C4 116.3(9) . . ?
C6 C5 H5 121.9 . . ?
C4 C5 H5 121.9 . . ?
C5 C6 C12 119.4(9) . . ?
C5 C6 C13 130.7(9) . . ?
C12 C6 C13 109.9(9) . . ?
C8 C7 C12 118.1(9) . . ?
C8 C7 C14 132.3(9) . . ?
C12 C7 C14 109.4(9) . . ?
C7 C8 C9 119.8(9) . . ?
C7 C8 H8 120.1 . . ?
C9 C8 H8 120.1 . . ?
C8 C9 C10 123.8(9) . . ?
C8 C9 H9 118.1 . . ?
C10 C9 H9 118.1 . . ?
C9 C10 C11 118.5(8) . . ?
C9 C10 P1 113.3(7) . . ?
C11 C10 P1 128.2(7) . . ?
C12 C11 C1 113.1(9) . . ?
C12 C11 C10 115.3(8) . . ?
C1 C11 C10 131.4(8) . . ?
C11 C12 C6 125.5(9) . . ?
C11 C12 C7 124.2(9) . . ?
C6 C12 C7 110.2(8) . . ?
C6 C13 C14 103.4(8) . . ?
C6 C13 H13A 111.1 . . ?
C14 C13 H13A 111.1 . . ?
C6 C13 H13B 111.1 . . ?
C14 C13 H13B 111.1 . . ?
H13A C13 H13B 109.1 . . ?
C7 C14 C13 104.7(8) . . ?
C7 C14 H14A 110.8 . . ?
C13 C14 H14A 110.8 . . ?
C7 C14 H14B 110.8 . . ?
C13 C14 H14B 110.8 . . ?
H14A C14 H14B 108.9 . . ?
C2 C15 C16 121.5(10) . . ?
C2 C15 H15 119.3 . . ?
C16 C15 H15 119.3 . . ?
C17 C16 C15 120.8(9) . . ?
C17 C16 H16 119.6 . . ?
C15 C16 H16 119.6 . . ?
C16 C17 C23 117.9(9) . . ?
C16 C17 C24 133.4(10) . . ?
C23 C17 C24 108.7(9) . . ?
C19 C18 C23 118.2(9) . . ?
C19 C18 C25 132.8(10) . . ?
C23 C18 C25 109.0(9) . . ?
C18 C19 C20 118.8(9) . . ?
C18 C19 H19 120.6 . . ?
C20 C19 H19 120.6 . . ?
C21 C20 C19 123.5(9) . . ?
C21 C20 H20 118.3 . . ?
C19 C20 H20 118.3 . . ?
C20 C21 C22 120.4(9) . . ?
C20 C21 P2 119.7(7) . . ?
C22 C21 P2 119.8(7) . . ?
C23 C22 C2 115.1(8) . . ?
C23 C22 C21 114.8(8) . . ?
C2 C22 C21 130.1(8) . . ?
C17 C23 C22 124.3(9) . . ?
C17 C23 C18 111.3(9) . . ?
C22 C23 C18 124.4(9) . . ?
C17 C24 C25 105.9(8) . . ?
C17 C24 H24A 110.5 . . ?
C25 C24 H24A 110.5 . . ?
C17 C24 H24B 110.5 . . ?
C25 C24 H24B 110.5 . . ?
H24A C24 H24B 108.7 . . ?
C18 C25 C24 105.0(8) . . ?
C18 C25 H25A 110.7 . . ?
C24 C25 H25A 110.7 . . ?
C18 C25 H25B 110.7 . . ?
C24 C25 H25B 110.7 . . ?
H25A C25 H25B 108.8 . . ?
C31 C26 C27 119.5(10) . . ?
C31 C26 P1 119.9(8) . . ?
C27 C26 P1 120.5(8) . . ?
C28 C27 C26 119.0(10) . . ?
C28 C27 H27 120.5 . . ?
C26 C27 H27 120.5 . . ?
C29 C28 C27 120.5(10) . . ?
C29 C28 H28 119.7 . . ?
C27 C28 H28 119.7 . . ?
C28 C29 C30 120.2(11) . . ?
C28 C29 H29 119.9 . . ?
C30 C29 H29 119.9 . . ?
C29 C30 C31 120.2(11) . . ?
C29 C30 H30 119.9 . . ?
C31 C30 H30 119.9 . . ?
C26 C31 C30 120.7(11) . . ?
C26 C31 H31 119.7 . . ?
C30 C31 H31 119.7 . . ?
C37 C32 C33 120.7(10) . . ?
C37 C32 P1 120.7(9) . . ?
C33 C32 P1 118.5(8) . . ?
C34 C33 C32 119.4(12) . . ?
C34 C33 H33 120.3 . . ?
C32 C33 H33 120.3 . . ?
C33 C34 C35 119.7(12) . . ?
C33 C34 H34 120.2 . . ?
C35 C34 H34 120.2 . . ?
C36 C35 C34 119.6(11) . . ?
C36 C35 H35 120.2 . . ?
C34 C35 H35 120.2 . . ?
C35 C36 C37 121.4(12) . . ?
C35 C36 H36 119.3 . . ?
C37 C36 H36 119.3 . . ?
C32 C37 C36 119.3(11) . . ?
C32 C37 H37 120.3 . . ?
C36 C37 H37 120.3 . . ?
C43 C38 C39 118.7(9) . . ?
C43 C38 P2 121.4(8) . . ?
C39 C38 P2 119.9(8) . . ?
C40 C39 C38 119.6(10) . . ?
C40 C39 H39 120.2 . . ?
C38 C39 H39 120.2 . . ?
C39 C40 C41 121.7(10) . . ?
C39 C40 H40 119.1 . . ?
C41 C40 H40 119.1 . . ?
C42 C41 C40 120.0(10) . . ?
C42 C41 H41 120.0 . . ?
C40 C41 H41 120.0 . . ?
C41 C42 C43 118.9(10) . . ?
C41 C42 H42 120.5 . . ?
C43 C42 H42 120.5 . . ?
C42 C43 C38 121.1(10) . . ?
C42 C43 H43 119.5 . . ?
C38 C43 H43 119.5 . . ?
C45 C44 C49 120.5(10) . . ?
C45 C44 P2 118.3(8) . . ?
C49 C44 P2 121.1(8) . . ?
C44 C45 C46 120.0(10) . . ?
C44 C45 H45 120.0 . . ?
C46 C45 H45 120.0 . . ?
C47 C46 C45 120.1(11) . . ?
C47 C46 H46 120.0 . . ?
C45 C46 H46 120.0 . . ?
C46 C47 C48 121.7(12) . . ?
C46 C47 H47 119.2 . . ?
C48 C47 H47 119.2 . . ?
C47 C48 C49 120.1(11) . . ?
C47 C48 H48 120.0 . . ?
C49 C48 H48 120.0 . . ?
C48 C49 C44 117.7(10) . . ?
C48 C49 H49 121.2 . . ?
C44 C49 H49 121.2 . . ?
C51 C50 C55 117.7(10) . . ?
C51 C50 C3 121.6(10) . . ?
C55 C50 C3 120.4(10) . . ?
C52 C51 C50 122.1(11) . . ?
C52 C51 H51 119.0 . . ?
C50 C51 H51 119.0 . . ?
C51 C52 C53 120.9(11) . . ?
C51 C52 H52 119.6 . . ?
C53 C52 H52 119.6 . . ?
C52 C53 C54 118.2(11) . . ?
C52 C53 C56 123.9(12) . . ?
C54 C53 C56 117.9(13) . . ?
C55 C54 C53 120.3(11) . . ?
C55 C54 H54 119.8 . . ?
C53 C54 H54 119.8 . . ?
C54 C55 C50 120.7(11) . . ?
C54 C55 H55 119.6 . . ?
C50 C55 H55 119.6 . . ?
C53 C56 H56A 109.5 . . ?
C53 C56 H56B 109.5 . . ?
H56A C56 H56B 109.5 . . ?
C53 C56 H56C 109.5 . . ?
H56A C56 H56C 109.5 . . ?
H56B C56 H56C 109.5 . . ?
F3_1 C1_1 F1_1 104.2(16) . . ?
F3_1 C1_1 F2_1 107.7(16) . . ?
F1_1 C1_1 F2_1 109.9(17) . . ?
F3_1 C1_1 S1_1 112.6(14) . . ?
F1_1 C1_1 S1_1 113.0(15) . . ?
F2_1 C1_1 S1_1 109.2(13) . . ?
O1_1 S1_1 O3_1 112.5(12) . . ?
O1_1 S1_1 O2_1 116.3(12) . . ?
O3_1 S1_1 O2_1 111.6(10) . . ?
O1_1 S1_1 C1_1 107.3(12) . . ?
O3_1 S1_1 C1_1 105.3(9) . . ?
O2_1 S1_1 C1_1 102.7(9) . . ?
F1_2 C1_2 F3_2 105.1(17) . . ?
F1_2 C1_2 F2_2 118.0(18) . . ?
F3_2 C1_2 F2_2 105.9(16) . . ?
F1_2 C1_2 S1_2 108.3(14) . . ?
F3_2 C1_2 S1_2 113.3(15) . . ?
F2_2 C1_2 S1_2 106.5(13) . . ?
O1_2 S1_2 O2_2 117.0(14) . . ?
O1_2 S1_2 O3_2 113.9(14) . . ?
O2_2 S1_2 O3_2 116.3(13) . . ?
O1_2 S1_2 C1_2 103.8(12) . . ?
O2_2 S1_2 C1_2 102.7(11) . . ?
O3_2 S1_2 C1_2 99.7(10) . . ?
F3_3 C1_3 F1_3 107.7(11) . . ?
F3_3 C1_3 F2_3 97.1(12) . . ?
F1_3 C1_3 F2_3 109.7(12) . . ?
F3_3 C1_3 S1_3 120.9(10) . . ?
F1_3 C1_3 S1_3 113.2(9) . . ?
F2_3 C1_3 S1_3 106.7(9) . . ?
O2_3 S1_3 O3_3 117.0(6) . . ?
O2_3 S1_3 O1_3 117.1(9) . . ?
O3_3 S1_3 O1_3 114.6(7) . . ?
O2_3 S1_3 C1_3 97.9(7) . . ?
O3_3 S1_3 C1_3 106.2(5) . . ?
O1_3 S1_3 C1_3 99.9(8) . . ?

loop_
_geom_bond_atom_site_label_1
_geom_bond_atom_site_label_2
_geom_bond_distance
_geom_bond_site_symmetry_2
_geom_bond_publ_flag
Ge1 O1 1.746(6) . ?
Ge1 O2 1.868(7) . ?
Ge1 C1 1.916(9) . ?
Ge1 C2 1.923(9) . ?
P1 C26 1.802(10) . ?
P1 C10 1.812(9) . ?
P1 C32 1.824(10) . ?
P1 C3 1.879(9) . ?
P2 O2 1.559(7) . ?
P2 C21 1.780(10) . ?
P2 C38 1.782(10) . ?
P2 C44 1.790(10) . ?
O1 C3 1.416(11) . ?
C1 C4 1.383(13) . ?
C1 C11 1.421(12) . ?
C2 C15 1.380(13) . ?
C2 C22 1.424(13) . ?
C3 C50 1.497(13) . ?
C3 H3 1.0000 . ?
C4 C5 1.410(13) . ?
C4 H4 0.9500 . ?
C5 C6 1.374(13) . ?
C5 H5 0.9500 . ?
C6 C12 1.412(13) . ?
C6 C13 1.515(14) . ?
C7 C8 1.356(14) . ?
C7 C12 1.427(13) . ?
C7 C14 1.493(13) . ?
C8 C9 1.386(13) . ?
C8 H8 0.9500 . ?
C9 C10 1.399(12) . ?
C9 H9 0.9500 . ?
C10 C11 1.445(13) . ?
C11 C12 1.412(12) . ?
C13 C14 1.568(14) . ?
C13 H13A 0.9900 . ?
C13 H13B 0.9900 . ?
C14 H14A 0.9900 . ?
C14 H14B 0.9900 . ?
C15 C16 1.418(14) . ?
C15 H15 0.9500 . ?
C16 C17 1.340(15) . ?
C16 H16 0.9500 . ?
C17 C23 1.413(13) . ?
C17 C24 1.489(14) . ?
C18 C19 1.381(14) . ?
C18 C23 1.425(13) . ?
C18 C25 1.488(14) . ?
C19 C20 1.416(13) . ?
C19 H19 0.9500 . ?
C20 C21 1.366(13) . ?
C20 H20 0.9500 . ?
C21 C22 1.447(13) . ?
C22 C23 1.422(12) . ?
C24 C25 1.549(15) . ?
C24 H24A 0.9900 . ?
C24 H24B 0.9900 . ?
C25 H25A 0.9900 . ?
C25 H25B 0.9900 . ?
C26 C31 1.381(14) . ?
C26 C27 1.422(14) . ?
C27 C28 1.402(15) . ?
C27 H27 0.9500 . ?
C28 C29 1.381(15) . ?
C28 H28 0.9500 . ?
C29 C30 1.388(16) . ?
C29 H29 0.9500 . ?
C30 C31 1.391(15) . ?
C30 H30 0.9500 . ?
C31 H31 0.9500 . ?
C32 C37 1.364(14) . ?
C32 C33 1.391(15) . ?
C33 C34 1.375(15) . ?
C33 H33 0.9500 . ?
C34 C35 1.397(17) . ?
C34 H34 0.9500 . ?
C35 C36 1.356(17) . ?
C35 H35 0.9500 . ?
C36 C37 1.375(15) . ?
C36 H36 0.9500 . ?
C37 H37 0.9500 . ?
C38 C43 1.391(13) . ?
C38 C39 1.393(13) . ?
C39 C40 1.359(14) . ?
C39 H39 0.9500 . ?
C40 C41 1.376(16) . ?
C40 H40 0.9500 . ?
C41 C42 1.373(15) . ?
C41 H41 0.9500 . ?
C42 C43 1.388(14) . ?
C42 H42 0.9500 . ?
C43 H43 0.9500 . ?
C44 C45 1.353(13) . ?
C44 C49 1.409(13) . ?
C45 C46 1.398(16) . ?
C45 H45 0.9500 . ?
C46 C47 1.326(16) . ?
C46 H46 0.9500 . ?
C47 C48 1.368(16) . ?
C47 H47 0.9500 . ?
C48 C49 1.398(15) . ?
C48 H48 0.9500 . ?
C49 H49 0.9500 . ?
C50 C51 1.385(14) . ?
C50 C55 1.392(14) . ?
C51 C52 1.356(15) . ?
C51 H51 0.9500 . ?
C52 C53 1.382(17) . ?
C52 H52 0.9500 . ?
C53 C54 1.404(17) . ?
C53 C56 1.523(16) . ?
C54 C55 1.380(14) . ?
C54 H54 0.9500 . ?
C55 H55 0.9500 . ?
C56 H56A 0.9800 . ?
C56 H56B 0.9800 . ?
C56 H56C 0.9800 . ?
C1_1 F3_1 1.322(14) . ?
C1_1 F1_1 1.333(14) . ?
C1_1 F2_1 1.337(14) . ?
C1_1 S1_1 1.755(16) . ?
S1_1 O1_1 1.407(13) . ?
S1_1 O3_1 1.410(11) . ?
S1_1 O2_1 1.422(11) . ?
C1_2 F1_2 1.320(14) . ?
C1_2 F3_2 1.325(14) . ?
C1_2 F2_2 1.328(14) . ?
C1_2 S1_2 1.765(17) . ?
S1_2 O1_2 1.406(13) . ?
S1_2 O2_2 1.413(13) . ?
S1_2 O3_2 1.427(13) . ?
C1_3 F3_3 1.254(11) . ?
C1_3 F1_3 1.334(11) . ?
C1_3 F2_3 1.367(12) . ?
C1_3 S1_3 1.778(14) . ?
S1_3 O2_3 1.397(9) . ?
S1_3 O3_3 1.431(7) . ?
S1_3 O1_3 1.432(10) . ?

loop_
_geom_torsion_atom_site_label_1
_geom_torsion_atom_site_label_2
_geom_torsion_atom_site_label_3
_geom_torsion_atom_site_label_4
_geom_torsion
_geom_torsion_site_symmetry_1
_geom_torsion_site_symmetry_2
_geom_torsion_site_symmetry_3
_geom_torsion_site_symmetry_4
_geom_torsion_publ_flag
O2 Ge1 O1 C3 120.2(6) . . . . ?
C1 Ge1 O1 C3 12.5(8) . . . . ?
C2 Ge1 O1 C3 -134.7(7) . . . . ?
C21 P2 O2 Ge1 -50.3(6) . . . . ?
C38 P2 O2 Ge1 71.2(5) . . . . ?
C44 P2 O2 Ge1 -168.1(4) . . . . ?
O1 Ge1 O2 P2 155.8(4) . . . . ?
C1 Ge1 O2 P2 -86.6(5) . . . . ?
C2 Ge1 O2 P2 39.9(5) . . . . ?
Ge1 O1 C3 C50 154.7(6) . . . . ?
Ge1 O1 C3 P1 -77.3(7) . . . . ?
C26 P1 C3 O1 -40.8(7) . . . . ?
C10 P1 C3 O1 78.4(7) . . . . ?
C32 P1 C3 O1 -164.7(6) . . . . ?
C26 P1 C3 C50 84.5(8) . . . . ?
C10 P1 C3 C50 -156.3(7) . . . . ?
C32 P1 C3 C50 -39.4(9) . . . . ?
C11 C1 C4 C5 1.9(15) . . . . ?
Ge1 C1 C4 C5 -160.3(8) . . . . ?
C1 C4 C5 C6 4.0(14) . . . . ?
C4 C5 C6 C12 -4.5(14) . . . . ?
C4 C5 C6 C13 174.6(10) . . . . ?
C12 C7 C8 C9 1.2(16) . . . . ?
C14 C7 C8 C9 -173.6(11) . . . . ?
C7 C8 C9 C10 3.1(17) . . . . ?
C8 C9 C10 C11 -2.6(15) . . . . ?
C8 C9 C10 P1 179.0(9) . . . . ?
C26 P1 C10 C9 -77.5(8) . . . . ?
C32 P1 C10 C9 44.6(9) . . . . ?
C3 P1 C10 C9 160.5(7) . . . . ?
C26 P1 C10 C11 104.3(9) . . . . ?
C32 P1 C10 C11 -133.6(9) . . . . ?
C3 P1 C10 C11 -17.8(10) . . . . ?
C4 C1 C11 C12 -6.6(13) . . . . ?
Ge1 C1 C11 C12 153.0(7) . . . . ?
C4 C1 C11 C10 178.1(9) . . . . ?
Ge1 C1 C11 C10 -22.3(15) . . . . ?
C9 C10 C11 C12 -2.0(13) . . . . ?
P1 C10 C11 C12 176.1(7) . . . . ?
C9 C10 C11 C1 173.2(10) . . . . ?
P1 C10 C11 C1 -8.6(16) . . . . ?
C1 C11 C12 C6 6.3(14) . . . . ?
C10 C11 C12 C6 -177.6(9) . . . . ?
C1 C11 C12 C7 -169.7(9) . . . . ?
C10 C11 C12 C7 6.4(14) . . . . ?
C5 C6 C12 C11 -0.7(15) . . . . ?
C13 C6 C12 C11 180.0(9) . . . . ?
C5 C6 C12 C7 175.7(9) . . . . ?
C13 C6 C12 C7 -3.6(12) . . . . ?
C8 C7 C12 C11 -6.2(16) . . . . ?
C14 C7 C12 C11 169.7(9) . . . . ?
C8 C7 C12 C6 177.4(9) . . . . ?
C14 C7 C12 C6 -6.8(12) . . . . ?
C5 C6 C13 C14 -167.5(11) . . . . ?
C12 C6 C13 C14 11.7(12) . . . . ?
C8 C7 C14 C13 -171.2(12) . . . . ?
C12 C7 C14 C13 13.7(12) . . . . ?
C6 C13 C14 C7 -15.0(11) . . . . ?
C22 C2 C15 C16 -0.2(16) . . . . ?
Ge1 C2 C15 C16 -177.1(8) . . . . ?
C2 C15 C16 C17 2.7(18) . . . . ?
C15 C16 C17 C23 -1.9(17) . . . . ?
C15 C16 C17 C24 178.9(12) . . . . ?
C23 C18 C19 C20 -0.9(16) . . . . ?
C25 C18 C19 C20 177.4(12) . . . . ?
C18 C19 C20 C21 0.2(16) . . . . ?
C19 C20 C21 C22 1.0(15) . . . . ?
C19 C20 C21 P2 -176.8(8) . . . . ?
O2 P2 C21 C20 -151.6(8) . . . . ?
C38 P2 C21 C20 86.7(9) . . . . ?
C44 P2 C21 C20 -36.5(9) . . . . ?
O2 P2 C21 C22 30.5(9) . . . . ?
C38 P2 C21 C22 -91.1(8) . . . . ?
C44 P2 C21 C22 145.6(8) . . . . ?
C15 C2 C22 C23 -2.8(14) . . . . ?
Ge1 C2 C22 C23 174.1(7) . . . . ?
C15 C2 C22 C21 177.0(10) . . . . ?
Ge1 C2 C22 C21 -6.2(15) . . . . ?
C20 C21 C22 C23 -1.4(14) . . . . ?
P2 C21 C22 C23 176.5(7) . . . . ?
C20 C21 C22 C2 178.9(9) . . . . ?
P2 C21 C22 C2 -3.3(15) . . . . ?
C16 C17 C23 C22 -1.4(17) . . . . ?
C24 C17 C23 C22 178.0(10) . . . . ?
C16 C17 C23 C18 -178.5(10) . . . . ?
C24 C17 C23 C18 0.9(13) . . . . ?
C2 C22 C23 C17 3.6(15) . . . . ?
C21 C22 C23 C17 -176.1(10) . . . . ?
C2 C22 C23 C18 -179.6(9) . . . . ?
C21 C22 C23 C18 0.6(15) . . . . ?
C19 C18 C23 C17 177.6(10) . . . . ?
C25 C18 C23 C17 -1.0(13) . . . . ?
C19 C18 C23 C22 0.5(16) . . . . ?
C25 C18 C23 C22 -178.2(10) . . . . ?
C16 C17 C24 C25 178.9(13) . . . . ?
C23 C17 C24 C25 -0.4(13) . . . . ?
C19 C18 C25 C24 -177.7(12) . . . . ?
C23 C18 C25 C24 0.8(13) . . . . ?
C17 C24 C25 C18 -0.2(13) . . . . ?
C10 P1 C26 C31 -7.6(9) . . . . ?
C32 P1 C26 C31 -125.9(8) . . . . ?
C3 P1 C26 C31 114.6(8) . . . . ?
C10 P1 C26 C27 175.5(7) . . . . ?
C32 P1 C26 C27 57.1(9) . . . . ?
C3 P1 C26 C27 -62.4(9) . . . . ?
C31 C26 C27 C28 0.4(14) . . . . ?
P1 C26 C27 C28 177.3(7) . . . . ?
C26 C27 C28 C29 -2.0(15) . . . . ?
C27 C28 C29 C30 2.8(16) . . . . ?
C28 C29 C30 C31 -2.0(16) . . . . ?
C27 C26 C31 C30 0.4(15) . . . . ?
P1 C26 C31 C30 -176.6(8) . . . . ?
C29 C30 C31 C26 0.4(16) . . . . ?
C26 P1 C32 C37 -23.1(9) . . . . ?
C10 P1 C32 C37 -140.8(8) . . . . ?
C3 P1 C32 C37 99.6(8) . . . . ?
C26 P1 C32 C33 161.4(8) . . . . ?
C10 P1 C32 C33 43.7(9) . . . . ?
C3 P1 C32 C33 -75.9(8) . . . . ?
C37 C32 C33 C34 0.2(15) . . . . ?
P1 C32 C33 C34 175.7(8) . . . . ?
C32 C33 C34 C35 -0.5(16) . . . . ?
C33 C34 C35 C36 0.7(17) . . . . ?
C34 C35 C36 C37 -0.5(17) . . . . ?
C33 C32 C37 C36 -0.1(15) . . . . ?
P1 C32 C37 C36 -175.5(8) . . . . ?
C35 C36 C37 C32 0.2(16) . . . . ?
O2 P2 C38 C43 -121.8(8) . . . . ?
C21 P2 C38 C43 -1.5(10) . . . . ?
C44 P2 C38 C43 121.0(8) . . . . ?
O2 P2 C38 C39 57.8(9) . . . . ?
C21 P2 C38 C39 178.1(8) . . . . ?
C44 P2 C38 C39 -59.5(9) . . . . ?
C43 C38 C39 C40 -2.1(15) . . . . ?
P2 C38 C39 C40 178.3(8) . . . . ?
C38 C39 C40 C41 1.1(16) . . . . ?
C39 C40 C41 C42 0.5(17) . . . . ?
C40 C41 C42 C43 -1.1(16) . . . . ?
C41 C42 C43 C38 0.1(15) . . . . ?
C39 C38 C43 C42 1.5(15) . . . . ?
P2 C38 C43 C42 -178.9(8) . . . . ?
O2 P2 C44 C45 59.0(9) . . . . ?
C21 P2 C44 C45 -57.9(9) . . . . ?
C38 P2 C44 C45 179.3(8) . . . . ?
O2 P2 C44 C49 -117.4(8) . . . . ?
C21 P2 C44 C49 125.6(8) . . . . ?
C38 P2 C44 C49 2.9(10) . . . . ?
C49 C44 C45 C46 -0.2(16) . . . . ?
P2 C44 C45 C46 -176.6(9) . . . . ?
C44 C45 C46 C47 1.1(18) . . . . ?
C45 C46 C47 C48 -1.7(18) . . . . ?
C46 C47 C48 C49 1.3(18) . . . . ?
C47 C48 C49 C44 -0.3(16) . . . . ?
C45 C44 C49 C48 -0.2(16) . . . . ?
P2 C44 C49 C48 176.1(8) . . . . ?
O1 C3 C50 C51 -142.3(9) . . . . ?
P1 C3 C50 C51 94.3(10) . . . . ?
O1 C3 C50 C55 31.4(12) . . . . ?
P1 C3 C50 C55 -92.1(10) . . . . ?
C55 C50 C51 C52 -2.8(15) . . . . ?
C3 C50 C51 C52 171.0(9) . . . . ?
C50 C51 C52 C53 1.9(17) . . . . ?
C51 C52 C53 C54 0.7(17) . . . . ?
C51 C52 C53 C56 -177.1(11) . . . . ?
C52 C53 C54 C55 -2.4(17) . . . . ?
C56 C53 C54 C55 175.6(11) . . . . ?
C53 C54 C55 C50 1.5(17) . . . . ?
C51 C50 C55 C54 1.1(15) . . . . ?
C3 C50 C55 C54 -172.8(9) . . . . ?
F3_1 C1_1 S1_1 O1_1 -63.0(18) . . . . ?
F1_1 C1_1 S1_1 O1_1 54.8(19) . . . . ?
F2_1 C1_1 S1_1 O1_1 177.5(16) . . . . ?
F3_1 C1_1 S1_1 O3_1 57.0(16) . . . . ?
F1_1 C1_1 S1_1 O3_1 174.8(15) . . . . ?
F2_1 C1_1 S1_1 O3_1 -62.5(16) . . . . ?
F3_1 C1_1 S1_1 O2_1 173.9(15) . . . . ?
F1_1 C1_1 S1_1 O2_1 -68.3(16) . . . . ?
F2_1 C1_1 S1_1 O2_1 54.4(15) . . . . ?
F1_2 C1_2 S1_2 O1_2 -60.6(19) . . . . ?
F3_2 C1_2 S1_2 O1_2 56(2) . . . . ?
F2_2 C1_2 S1_2 O1_2 171.6(18) . . . . ?
F1_2 C1_2 S1_2 O2_2 61.7(18) . . . . ?
F3_2 C1_2 S1_2 O2_2 177.9(18) . . . . ?
F2_2 C1_2 S1_2 O2_2 -66.1(18) . . . . ?
F1_2 C1_2 S1_2 O3_2 -178.3(16) . . . . ?
F3_2 C1_2 S1_2 O3_2 -62.2(18) . . . . ?
F2_2 C1_2 S1_2 O3_2 53.9(17) . . . . ?
F3_3 C1_3 S1_3 O2_3 -164.8(12) . . . . ?
F1_3 C1_3 S1_3 O2_3 65.3(11) . . . . ?
F2_3 C1_3 S1_3 O2_3 -55.5(11) . . . . ?
F3_3 C1_3 S1_3 O3_3 -43.6(12) . . . . ?
F1_3 C1_3 S1_3 O3_3 -173.5(9) . . . . ?
F2_3 C1_3 S1_3 O3_3 65.7(10) . . . . ?
F3_3 C1_3 S1_3 O1_3 75.8(13) . . . . ?
F1_3 C1_3 S1_3 O1_3 -54.1(12) . . . . ?
F2_3 C1_3 S1_3 O1_3 -174.9(10) . . . . ?
